data_4083332
loop_
_publ_author_name
'Boone, Michael P.'
'Stephan, Douglas W.'

_publ_section_title
;
 Reactions of Ru-alkynyl Complexes with Electrophilic Boranes
;
_journal_issue 20
_journal_name_full Organometallics
_journal_page_first 5537
_journal_paper_doi 10.1021/om200815s
_journal_volume 30
_journal_year 2011
_chemical_formula_sum 'C73 H46 B F15 P2 Ru'
_chemical_formula_weight 1381.92
_chemical_name_systematic
; 
 ? 
;
_space_group_IT_number 2
_symmetry_cell_setting triclinic
_symmetry_space_group_name_Hall '-P 1'
_symmetry_space_group_name_H-M 'P -1'
_atom_sites_solution_hydrogens geom
_atom_sites_solution_primary direct
_atom_sites_solution_secondary difmap
_audit_creation_method SHELXL-97
_cell_angle_alpha 94.811(9)
_cell_angle_beta 99.771(9)
_cell_angle_gamma 106.499(9)
_cell_formula_units_Z 2
_cell_length_a 11.7355(17)
_cell_length_b 16.195(2)
_cell_length_c 17.148(3)
_cell_measurement_temperature 150(2)
_cell_volume 3049.3(8)
_computing_structure_refinement 'SHELXL-97 (Sheldrick, 1997)'
_computing_structure_solution 'SHELXS-97 (Sheldrick, 1990)'
_diffrn_ambient_temperature 150(2)
_diffrn_measured_fraction_theta_full 0.941
_diffrn_measured_fraction_theta_max 0.941
_diffrn_radiation_monochromator graphite
_diffrn_radiation_source 'fine-focus sealed tube'
_diffrn_radiation_type MoK\a
_diffrn_radiation_wavelength 0.71073
_diffrn_reflns_av_R_equivalents 0.1599
_diffrn_reflns_av_sigmaI/netI 0.2025
_diffrn_reflns_limit_h_max 15
_diffrn_reflns_limit_h_min -15
_diffrn_reflns_limit_k_max 21
_diffrn_reflns_limit_k_min -20
_diffrn_reflns_limit_l_max 22
_diffrn_reflns_limit_l_min -22
_diffrn_reflns_number 46224
_diffrn_reflns_theta_full 27.53
_diffrn_reflns_theta_max 27.53
_diffrn_reflns_theta_min 1.22
_exptl_absorpt_coefficient_mu 0.401
_exptl_absorpt_correction_T_max 0.7456
_exptl_absorpt_correction_T_min 0.3798
_exptl_absorpt_correction_type multi-scan
_exptl_crystal_density_diffrn 1.505
_exptl_crystal_density_method 'not measured'
_exptl_crystal_F_000 1396
_exptl_crystal_size_max 0.22
_exptl_crystal_size_mid 0.17
_exptl_crystal_size_min 0.16
_refine_diff_density_max 1.711
_refine_diff_density_min -2.450
_refine_diff_density_rms 0.144
_refine_ls_extinction_method none
_refine_ls_goodness_of_fit_ref 0.978
_refine_ls_hydrogen_treatment mixed
_refine_ls_matrix_type full
_refine_ls_number_parameters 829
_refine_ls_number_reflns 13226
_refine_ls_number_restraints 12
_refine_ls_restrained_S_all 0.978
_refine_ls_R_factor_all 0.1746
_refine_ls_R_factor_gt 0.0934
_refine_ls_shift/su_max 0.001
_refine_ls_shift/su_mean 0.000
_refine_ls_structure_factor_coef Fsqd
_refine_ls_weighting_details 'calc w=1/[\s^2^(Fo^2^)+(0.1179P)^2^+0.0000P] where P=(Fo^2^+2Fc^2^)/3'
_refine_ls_weighting_scheme calc
_refine_ls_wR_factor_gt 0.2119
_refine_ls_wR_factor_ref 0.2611
_reflns_number_gt 6631
_reflns_number_total 13226
_reflns_threshold_expression >2sigma(I)
_cod_data_source_file 4-mb072_0m.cif
_cod_data_source_block mb072_0m
_cod_original_cell_volume 3049.4(8)
_cod_original_sg_symbol_H-M P-1
_cod_database_code 4083332

loop_
_symmetry_equiv_pos_as_xyz
'x, y, z'
'-x, -y, -z'

loop_
_atom_site_label
_atom_site_type_symbol
_atom_site_fract_x
_atom_site_fract_y
_atom_site_fract_z
_atom_site_U_iso_or_equiv
_atom_site_adp_type
_atom_site_occupancy
_atom_site_symmetry_multiplicity
_atom_site_calc_flag
_atom_site_refinement_flags
Ru1 Ru 0.84605(5) 0.79991(4) 0.73354(3) 0.0323(2) Uani 1 1 d .
P1 P 0.91214(17) 0.69118(11) 0.67136(10) 0.0324(4) Uani 1 1 d .
P3 P 0.69693(17) 0.70517(12) 0.78893(11) 0.0333(4) Uani 1 1 d .
F1 F 0.9688(4) 0.8468(3) 0.2842(2) 0.0445(11) Uani 1 1 d .
F2 F 0.8839(4) 0.9663(3) 0.3747(2) 0.0473(11) Uani 1 1 d .
F3 F 0.8267(4) 0.9781(2) 0.5172(2) 0.0448(11) Uani 1 1 d .
F4 F 0.6294(4) 0.6779(3) 0.4762(2) 0.0470(11) Uani 1 1 d .
F5 F 0.6876(5) 0.6633(3) 0.3361(2) 0.0508(12) Uani 1 1 d .
F6 F 0.5958(4) 0.7142(3) 0.1803(2) 0.0482(11) Uani 1 1 d .
F7 F 0.5248(4) 0.5626(3) 0.0833(3) 0.0569(13) Uani 1 1 d .
F8 F 0.6865(5) 0.4749(3) 0.0621(3) 0.0604(14) Uani 1 1 d .
F9 F 0.9232(4) 0.5449(3) 0.1394(3) 0.0573(13) Uani 1 1 d .
F10 F 0.9950(4) 0.6939(3) 0.2343(3) 0.0554(13) Uani 1 1 d .
F11 F 0.6477(4) 0.9075(3) 0.2677(3) 0.0567(13) Uani 1 1 d .
F12 F 0.6001(5) 1.0156(3) 0.1689(3) 0.0757(17) Uani 1 1 d .
F13 F 0.7141(5) 1.0456(3) 0.0442(3) 0.0696(16) Uani 1 1 d .
F14 F 0.8760(5) 0.9605(3) 0.0193(3) 0.0634(14) Uani 1 1 d .
F15 F 0.9277(4) 0.8516(3) 0.1181(3) 0.0558(13) Uani 1 1 d .
B1 B 0.8405(8) 0.8125(5) 0.2613(5) 0.0358(19) Uani 1 1 d .
C1 C 0.7472(6) 0.8109(4) 0.6424(4) 0.0307(16) Uani 1 1 d .
C2 C 0.6882(7) 0.8370(4) 0.5795(4) 0.0351(17) Uani 1 1 d .
C3 C 0.5815(4) 0.8694(4) 0.5829(4) 0.0435(19) Uani 1 1 d D
C4 C 0.4876(8) 0.8525(7) 0.5162(5) 0.106(5) Uani 1 1 d D
H4A H 0.4919 0.8207 0.4683 0.127 Uiso 1 1 calc R
C5 C 0.3897(7) 0.8813(8) 0.5192(6) 0.135(7) Uani 1 1 d D
H5A H 0.3267 0.8698 0.4732 0.162 Uiso 1 1 calc R
C6 C 0.3819(10) 0.9275(6) 0.5895(6) 0.089(4) Uani 1 1 d D
H6A H 0.3140 0.9477 0.5919 0.106 Uiso 1 1 calc R
C7 C 0.4707(3) 0.9426(5) 0.6525(6) 0.129(6) Uani 1 1 d D
H7A H 0.4658 0.9732 0.7009 0.155 Uiso 1 1 calc R
C8 C 0.5716(8) 0.9141(7) 0.6491(5) 0.104(5) Uani 1 1 d D
H8A H 0.6349 0.9270 0.6951 0.124 Uiso 1 1 calc R
C9 C 0.7259(6) 0.8288(4) 0.5017(4) 0.0307(16) Uani 1 1 d .
C10 C 0.7921(7) 0.9002(4) 0.4709(4) 0.0346(17) Uani 1 1 d .
C11 C 0.8205(7) 0.8918(4) 0.3985(4) 0.0356(17) Uani 1 1 d .
C12 C 0.7907(6) 0.8150(4) 0.3459(4) 0.0310(15) Uani 1 1 d .
C13 C 0.7251(7) 0.7448(5) 0.3771(4) 0.0383(18) Uani 1 1 d .
C14 C 0.6937(6) 0.7505(4) 0.4510(4) 0.0341(16) Uani 1 1 d .
C15 C 0.7994(7) 0.7136(5) 0.2105(4) 0.0375(17) Uani 1 1 d .
C16 C 0.6822(7) 0.6744(5) 0.1694(4) 0.0395(18) Uani 1 1 d .
C17 C 0.6415(8) 0.5971(5) 0.1199(4) 0.045(2) Uani 1 1 d .
C18 C 0.7251(8) 0.5525(4) 0.1095(4) 0.0411(19) Uani 1 1 d .
C19 C 0.8410(8) 0.5877(5) 0.1485(4) 0.045(2) Uani 1 1 d .
C20 C 0.8770(7) 0.6649(5) 0.1981(4) 0.0363(17) Uani 1 1 d .
C21 C 0.7946(7) 0.8758(4) 0.2004(4) 0.0381(18) Uani 1 1 d .
C22 C 0.7096(8) 0.9171(5) 0.2086(4) 0.0423(19) Uani 1 1 d .
C23 C 0.6812(8) 0.9750(5) 0.1571(4) 0.047(2) Uani 1 1 d .
C24 C 0.7384(9) 0.9894(5) 0.0943(4) 0.050(2) Uani 1 1 d .
C25 C 0.8224(8) 0.9482(5) 0.0814(4) 0.0419(19) Uani 1 1 d .
C26 C 0.8445(8) 0.8917(5) 0.1340(4) 0.045(2) Uani 1 1 d .
C27 C 0.9611(7) 0.9384(5) 0.7424(4) 0.0431(19) Uani 1 1 d .
H27A H 0.9628 0.9754 0.6985 0.052 Uiso 1 1 calc R
C28 C 1.0375(7) 0.8858(4) 0.7608(4) 0.0402(18) Uani 1 1 d .
H28A H 1.1029 0.8797 0.7323 0.048 Uiso 1 1 calc R
C29 C 1.0151(7) 0.8523(5) 0.8322(4) 0.0387(18) Uani 1 1 d .
H29A H 1.0599 0.8162 0.8611 0.046 Uiso 1 1 calc R
C30 C 0.9236(7) 0.8807(5) 0.8577(4) 0.0437(19) Uani 1 1 d .
H30A H 0.8920 0.8691 0.9076 0.052 Uiso 1 1 calc R
C31 C 0.8902(7) 0.9351(4) 0.8016(4) 0.0404(18) Uani 1 1 d .
H31A H 0.8311 0.9684 0.8059 0.048 Uiso 1 1 calc R
C32 C 0.9502(6) 0.7104(4) 0.5748(4) 0.0354(17) Uani 1 1 d .
C33 C 0.9905(6) 0.7942(4) 0.5543(4) 0.0340(17) Uani 1 1 d .
H33A H 0.9899 0.8427 0.5893 0.041 Uiso 1 1 calc R
C34 C 1.0304(7) 0.8071(5) 0.4854(4) 0.0385(18) Uani 1 1 d .
H34A H 1.0561 0.8646 0.4728 0.046 Uiso 1 1 calc R
C35 C 1.0351(7) 0.7393(5) 0.4328(4) 0.0440(19) Uani 1 1 d .
H35A H 1.0666 0.7500 0.3858 0.053 Uiso 1 1 calc R
C36 C 0.9926(8) 0.6551(6) 0.4503(5) 0.054(2) Uani 1 1 d .
H36A H 0.9910 0.6071 0.4139 0.065 Uiso 1 1 calc R
C37 C 0.9527(7) 0.6416(5) 0.5206(4) 0.0439(19) Uani 1 1 d .
H37A H 0.9261 0.5839 0.5327 0.053 Uiso 1 1 calc R
C38 C 1.0573(7) 0.6895(4) 0.7290(4) 0.0356(17) Uani 1 1 d .
C39 C 1.1656(7) 0.7254(5) 0.7049(5) 0.048(2) Uani 1 1 d .
H39A H 1.1647 0.7468 0.6549 0.057 Uiso 1 1 calc R
C40 C 1.2746(8) 0.7300(6) 0.7533(5) 0.061(3) Uani 1 1 d .
H40A H 1.3485 0.7561 0.7370 0.074 Uiso 1 1 calc R
C41 C 1.2774(8) 0.6975(6) 0.8247(5) 0.057(3) Uani 1 1 d .
H41A H 1.3531 0.7001 0.8568 0.069 Uiso 1 1 calc R
C42 C 1.1718(8) 0.6611(5) 0.8502(5) 0.053(2) Uani 1 1 d .
H42A H 1.1741 0.6395 0.9000 0.064 Uiso 1 1 calc R
C43 C 1.0613(8) 0.6564(5) 0.8020(4) 0.047(2) Uani 1 1 d .
H43A H 0.9878 0.6304 0.8188 0.057 Uiso 1 1 calc R
C44 C 0.8186(7) 0.5779(4) 0.6517(4) 0.0354(17) Uani 1 1 d .
C45 C 0.8616(7) 0.5088(5) 0.6727(4) 0.0423(19) Uani 1 1 d .
H45A H 0.9436 0.5196 0.6989 0.051 Uiso 1 1 calc R
C46 C 0.7837(8) 0.4244(5) 0.6550(5) 0.050(2) Uani 1 1 d .
H46A H 0.8133 0.3775 0.6682 0.060 Uiso 1 1 calc R
C47 C 0.6646(8) 0.4078(5) 0.6186(5) 0.050(2) Uani 1 1 d .
H47A H 0.6117 0.3498 0.6087 0.060 Uiso 1 1 calc R
C48 C 0.6209(8) 0.4757(5) 0.5961(4) 0.051(2) Uani 1 1 d .
H48A H 0.5389 0.4643 0.5697 0.061 Uiso 1 1 calc R
C49 C 0.6989(7) 0.5601(5) 0.6129(4) 0.0408(18) Uani 1 1 d .
H49A H 0.6697 0.6065 0.5974 0.049 Uiso 1 1 calc R
C50 C 0.7582(7) 0.6313(5) 0.8464(4) 0.0414(19) Uani 1 1 d .
C51 C 0.8414(7) 0.6663(6) 0.9169(5) 0.048(2) Uani 1 1 d .
H51A H 0.8630 0.7268 0.9349 0.058 Uiso 1 1 calc R
C52 C 0.8946(9) 0.6136(7) 0.9624(5) 0.062(3) Uani 1 1 d .
H52A H 0.9518 0.6376 1.0109 0.074 Uiso 1 1 calc R
C53 C 0.8613(9) 0.5258(7) 0.9345(6) 0.069(3) Uani 1 1 d .
H53A H 0.8955 0.4892 0.9651 0.083 Uiso 1 1 calc R
C54 C 0.7821(10) 0.4909(6) 0.8655(6) 0.068(3) Uani 1 1 d .
H54A H 0.7633 0.4305 0.8475 0.082 Uiso 1 1 calc R
C55 C 0.7260(8) 0.5427(5) 0.8190(5) 0.053(2) Uani 1 1 d .
H55A H 0.6684 0.5177 0.7708 0.064 Uiso 1 1 calc R
C56 C 0.6425(6) 0.7605(5) 0.8653(4) 0.0351(17) Uani 1 1 d .
C57 C 0.6079(7) 0.7223(5) 0.9318(4) 0.0439(19) Uani 1 1 d .
H57A H 0.6194 0.6677 0.9399 0.053 Uiso 1 1 calc R
C58 C 0.5579(8) 0.7615(6) 0.9853(5) 0.057(2) Uani 1 1 d .
H58A H 0.5397 0.7360 1.0314 0.069 Uiso 1 1 calc R
C59 C 0.5341(8) 0.8390(6) 0.9714(5) 0.056(2) Uani 1 1 d .
H59A H 0.4966 0.8655 1.0068 0.067 Uiso 1 1 calc R
C60 C 0.5655(8) 0.8771(6) 0.9056(5) 0.054(2) Uani 1 1 d .
H60A H 0.5507 0.9306 0.8967 0.065 Uiso 1 1 calc R
C61 C 0.6179(7) 0.8384(5) 0.8529(5) 0.0458(19) Uani 1 1 d .
H61A H 0.6376 0.8650 0.8076 0.055 Uiso 1 1 calc R
C62 C 0.5505(7) 0.6395(5) 0.7292(4) 0.0364(17) Uani 1 1 d .
C63 C 0.4735(7) 0.5730(5) 0.7583(5) 0.0421(19) Uani 1 1 d .
H63A H 0.4993 0.5588 0.8097 0.051 Uiso 1 1 calc R
C64 C 0.3599(8) 0.5269(5) 0.7140(5) 0.049(2) Uani 1 1 d .
H64A H 0.3097 0.4801 0.7344 0.059 Uiso 1 1 calc R
C65 C 0.3181(8) 0.5484(6) 0.6396(5) 0.052(2) Uani 1 1 d .
H65A H 0.2402 0.5166 0.6088 0.062 Uiso 1 1 calc R
C66 C 0.3927(8) 0.6168(6) 0.6119(5) 0.051(2) Uani 1 1 d .
H66A H 0.3651 0.6330 0.5619 0.061 Uiso 1 1 calc R
C67 C 0.5047(7) 0.6614(5) 0.6548(4) 0.0389(17) Uani 1 1 d .
H67A H 0.5537 0.7086 0.6343 0.047 Uiso 1 1 calc R
C68 C 0.3002(5) 0.8214(8) 0.2562(8) 0.142(6) Uani 1 1 d D
H68A H 0.3173 0.8297 0.3130 0.171 Uiso 1 1 calc R
C69 C 0.3447(13) 0.7651(9) 0.2128(11) 0.172(8) Uani 1 1 d D
H69A H 0.3844 0.7290 0.2399 0.206 Uiso 1 1 calc R
C70 C 0.3317(5) 0.7612(7) 0.1299(9) 0.171(9) Uani 1 1 d D
H70A H 0.3689 0.7276 0.1005 0.206 Uiso 1 1 calc R
C71 C 0.2618(12) 0.8087(9) 0.0921(10) 0.170(8) Uani 1 1 d D
H71A H 0.2457 0.8017 0.0353 0.204 Uiso 1 1 calc R
C72 C 0.2164(16) 0.8625(11) 0.1294(10) 0.245(15) Uani 1 1 d D
H72A H 0.1770 0.8979 0.1009 0.295 Uiso 1 1 calc R
C73 C 0.2283(13) 0.8656(8) 0.2120(10) 0.153(7) Uani 1 1 d D
H73A H 0.1875 0.8980 0.2392 0.183 Uiso 1 1 calc R

loop_
_atom_site_aniso_label
_atom_site_aniso_U_11
_atom_site_aniso_U_22
_atom_site_aniso_U_33
_atom_site_aniso_U_23
_atom_site_aniso_U_13
_atom_site_aniso_U_12
Ru1 0.0326(4) 0.0253(3) 0.0432(3) 0.0027(2) 0.0082(3) 0.0156(3)
P1 0.0339(11) 0.0260(10) 0.0434(10) 0.0052(8) 0.0091(8) 0.0179(9)
P3 0.0322(11) 0.0298(10) 0.0426(10) 0.0080(8) 0.0079(8) 0.0159(9)
F1 0.044(3) 0.039(2) 0.055(2) 0.0059(19) 0.011(2) 0.019(2)
F2 0.061(3) 0.031(2) 0.055(2) 0.0089(19) 0.022(2) 0.015(2)
F3 0.060(3) 0.022(2) 0.054(2) 0.0011(18) 0.020(2) 0.010(2)
F4 0.061(3) 0.027(2) 0.052(2) 0.0059(19) 0.017(2) 0.008(2)
F5 0.072(3) 0.023(2) 0.054(3) 0.0010(19) 0.022(2) 0.005(2)
F6 0.043(3) 0.046(3) 0.064(3) 0.007(2) 0.011(2) 0.027(2)
F7 0.054(3) 0.045(3) 0.067(3) 0.001(2) -0.002(3) 0.017(3)
F8 0.090(4) 0.038(3) 0.059(3) -0.001(2) 0.012(3) 0.032(3)
F9 0.070(3) 0.048(3) 0.072(3) 0.007(2) 0.018(3) 0.044(3)
F10 0.048(3) 0.049(3) 0.075(3) 0.003(2) 0.007(2) 0.030(3)
F11 0.061(3) 0.072(3) 0.061(3) 0.022(2) 0.025(2) 0.048(3)
F12 0.091(4) 0.084(4) 0.086(3) 0.027(3) 0.023(3) 0.074(4)
F13 0.103(5) 0.049(3) 0.066(3) 0.025(2) 0.010(3) 0.038(3)
F14 0.088(4) 0.058(3) 0.046(3) 0.009(2) 0.025(3) 0.019(3)
F15 0.067(3) 0.057(3) 0.063(3) 0.014(2) 0.033(2) 0.037(3)
B1 0.034(5) 0.029(4) 0.047(5) 0.004(4) 0.011(4) 0.012(4)
C1 0.036(4) 0.026(4) 0.039(4) 0.009(3) 0.014(3) 0.018(3)
C2 0.037(4) 0.025(4) 0.047(4) 0.003(3) 0.012(3) 0.014(3)
C3 0.046(5) 0.042(4) 0.056(4) 0.012(4) 0.016(4) 0.029(4)
C4 0.067(8) 0.152(12) 0.103(8) -0.043(8) -0.021(6) 0.078(8)
C5 0.085(9) 0.199(16) 0.127(10) -0.044(10) -0.035(8) 0.102(11)
C6 0.091(9) 0.101(9) 0.117(9) 0.028(7) 0.044(7) 0.079(8)
C7 0.185(14) 0.229(16) 0.069(6) 0.050(8) 0.053(8) 0.190(14)
C8 0.147(11) 0.188(13) 0.044(5) 0.031(6) 0.027(6) 0.150(11)
C9 0.027(4) 0.020(3) 0.046(4) 0.009(3) 0.005(3) 0.009(3)
C10 0.036(4) 0.025(4) 0.044(4) 0.001(3) 0.004(3) 0.015(3)
C11 0.040(4) 0.020(4) 0.051(4) 0.010(3) 0.012(4) 0.012(3)
C12 0.026(4) 0.022(4) 0.046(4) 0.011(3) 0.009(3) 0.006(3)
C13 0.040(5) 0.028(4) 0.044(4) -0.004(3) 0.002(4) 0.012(4)
C14 0.028(4) 0.023(4) 0.050(4) 0.008(3) 0.004(3) 0.006(3)
C15 0.041(5) 0.035(4) 0.045(4) 0.008(3) 0.012(4) 0.021(4)
C16 0.047(5) 0.033(4) 0.050(4) 0.010(3) 0.014(4) 0.026(4)
C17 0.055(6) 0.040(4) 0.039(4) 0.000(3) -0.004(4) 0.023(4)
C18 0.059(6) 0.026(4) 0.043(4) 0.003(3) 0.014(4) 0.018(4)
C19 0.065(6) 0.039(4) 0.049(4) 0.011(3) 0.016(4) 0.039(5)
C20 0.036(4) 0.034(4) 0.044(4) 0.010(3) 0.014(3) 0.014(4)
C21 0.044(5) 0.028(4) 0.047(4) 0.001(3) 0.012(4) 0.018(4)
C22 0.053(5) 0.037(4) 0.039(4) 0.003(3) 0.006(4) 0.019(4)
C23 0.054(5) 0.043(5) 0.051(4) 0.006(4) 0.001(4) 0.032(4)
C24 0.071(6) 0.036(4) 0.045(4) 0.005(4) -0.003(4) 0.027(5)
C25 0.058(6) 0.025(4) 0.036(4) 0.003(3) 0.012(4) 0.001(4)
C26 0.050(5) 0.034(4) 0.056(5) 0.002(4) 0.014(4) 0.019(4)
C27 0.045(5) 0.025(4) 0.056(5) 0.000(3) 0.006(4) 0.010(4)
C28 0.036(4) 0.026(4) 0.056(5) -0.002(3) 0.003(4) 0.010(4)
C29 0.031(4) 0.031(4) 0.050(4) -0.005(3) 0.003(3) 0.008(4)
C30 0.044(5) 0.039(4) 0.046(4) -0.009(3) 0.008(4) 0.013(4)
C31 0.040(5) 0.029(4) 0.055(4) -0.002(3) 0.014(4) 0.014(4)
C32 0.032(4) 0.031(4) 0.046(4) 0.005(3) 0.007(3) 0.015(4)
C33 0.030(4) 0.026(4) 0.048(4) 0.000(3) 0.007(3) 0.014(3)
C34 0.037(4) 0.037(4) 0.051(4) 0.014(3) 0.017(4) 0.020(4)
C35 0.043(5) 0.049(5) 0.049(4) 0.014(4) 0.020(4) 0.017(4)
C36 0.069(6) 0.047(5) 0.050(5) -0.006(4) 0.026(4) 0.020(5)
C37 0.053(5) 0.027(4) 0.059(5) 0.006(3) 0.018(4) 0.019(4)
C38 0.035(4) 0.030(4) 0.045(4) 0.001(3) 0.011(3) 0.016(4)
C39 0.043(5) 0.043(5) 0.058(5) 0.001(4) 0.007(4) 0.017(4)
C40 0.037(5) 0.066(6) 0.086(6) 0.004(5) 0.008(5) 0.028(5)
C41 0.047(6) 0.054(5) 0.071(6) -0.006(4) -0.010(5) 0.033(5)
C42 0.058(6) 0.042(5) 0.068(5) 0.011(4) 0.007(5) 0.031(5)
C43 0.048(5) 0.044(5) 0.056(5) 0.004(4) 0.010(4) 0.026(4)
C44 0.036(4) 0.019(3) 0.056(4) 0.008(3) 0.018(4) 0.010(3)
C45 0.041(5) 0.039(4) 0.058(5) 0.008(4) 0.020(4) 0.023(4)
C46 0.065(6) 0.026(4) 0.066(5) 0.008(4) 0.021(5) 0.020(4)
C47 0.054(6) 0.024(4) 0.066(5) 0.008(4) 0.012(4) 0.003(4)
C48 0.051(5) 0.052(5) 0.051(5) 0.008(4) 0.008(4) 0.019(5)
C49 0.044(5) 0.026(4) 0.051(4) 0.004(3) 0.005(4) 0.012(4)
C50 0.038(5) 0.050(5) 0.051(4) 0.018(4) 0.016(4) 0.030(4)
C51 0.035(5) 0.062(6) 0.057(5) 0.024(4) 0.013(4) 0.023(4)
C52 0.059(6) 0.096(8) 0.057(5) 0.031(5) 0.024(4) 0.053(6)
C53 0.068(7) 0.101(8) 0.069(6) 0.040(6) 0.024(5) 0.061(7)
C54 0.092(8) 0.061(6) 0.082(6) 0.028(5) 0.035(6) 0.056(6)
C55 0.067(6) 0.054(5) 0.062(5) 0.023(4) 0.029(4) 0.043(5)
C56 0.026(4) 0.035(4) 0.046(4) 0.005(3) 0.006(3) 0.013(3)
C57 0.037(5) 0.052(5) 0.050(4) 0.011(4) 0.011(4) 0.022(4)
C58 0.062(6) 0.082(7) 0.041(4) 0.010(4) 0.019(4) 0.036(6)
C59 0.045(5) 0.072(6) 0.053(5) -0.010(5) 0.017(4) 0.023(5)
C60 0.045(5) 0.052(5) 0.072(6) 0.000(4) 0.007(4) 0.029(5)
C61 0.036(5) 0.049(5) 0.056(5) 0.008(4) 0.012(4) 0.017(4)
C62 0.042(5) 0.029(4) 0.043(4) 0.004(3) 0.011(3) 0.016(4)
C63 0.042(5) 0.026(4) 0.057(5) 0.003(3) 0.012(4) 0.008(4)
C64 0.056(6) 0.025(4) 0.069(5) 0.009(4) 0.024(5) 0.007(4)
C65 0.040(5) 0.056(6) 0.053(5) 0.001(4) 0.002(4) 0.011(5)
C66 0.047(5) 0.048(5) 0.053(5) 0.010(4) 0.005(4) 0.009(5)
C67 0.035(5) 0.029(4) 0.053(4) 0.014(3) 0.013(4) 0.007(4)
C68 0.190(18) 0.116(12) 0.171(14) 0.071(11) 0.089(13) 0.080(13)
C69 0.184(19) 0.190(18) 0.23(2) 0.093(16) 0.093(16) 0.151(17)
C70 0.24(2) 0.180(16) 0.242(18) 0.159(15) 0.195(18) 0.182(17)
C71 0.24(2) 0.133(14) 0.213(17) 0.075(13) 0.114(16) 0.126(16)
C72 0.40(4) 0.32(3) 0.22(2) 0.17(2) 0.17(2) 0.32(3)
C73 0.169(17) 0.117(12) 0.234(19) 0.053(12) 0.066(14) 0.117(13)

loop_
_atom_type_symbol
_atom_type_description
_atom_type_scat_dispersion_real
_atom_type_scat_dispersion_imag
_atom_type_scat_source
C C 0.0033 0.0016 'International Tables Vol C Tables 4.2.6.8 and 6.1.1.4'
H H 0.0000 0.0000 'International Tables Vol C Tables 4.2.6.8 and 6.1.1.4'
B B 0.0013 0.0007 'International Tables Vol C Tables 4.2.6.8 and 6.1.1.4'
F F 0.0171 0.0103 'International Tables Vol C Tables 4.2.6.8 and 6.1.1.4'
P P 0.1023 0.0942 'International Tables Vol C Tables 4.2.6.8 and 6.1.1.4'
Ru Ru -1.2594 0.8363 'International Tables Vol C Tables 4.2.6.8 and 6.1.1.4'

loop_
_geom_angle_atom_site_label_1
_geom_angle_atom_site_label_2
_geom_angle_atom_site_label_3
_geom_angle
C1 Ru1 C28 117.4(3)
C1 Ru1 C27 90.8(3)
C28 Ru1 C27 37.0(2)
C1 Ru1 C31 99.7(3)
C28 Ru1 C31 61.1(3)
C27 Ru1 C31 36.5(3)
C1 Ru1 C29 151.4(3)
C28 Ru1 C29 36.6(3)
C27 Ru1 C29 60.9(3)
C31 Ru1 C29 60.2(2)
C1 Ru1 C30 134.7(3)
C28 Ru1 C30 61.0(3)
C27 Ru1 C30 61.3(3)
C31 Ru1 C30 36.7(3)
C29 Ru1 C30 35.7(2)
C1 Ru1 P1 95.11(18)
C28 Ru1 P1 88.37(17)
C27 Ru1 P1 117.4(2)
C31 Ru1 P1 149.4(2)
C29 Ru1 P1 95.26(17)
C30 Ru1 P1 128.63(18)
C1 Ru1 P3 98.4(2)
C28 Ru1 P3 143.3(2)
C27 Ru1 P3 143.9(2)
C31 Ru1 P3 107.4(2)
C29 Ru1 P3 106.7(2)
C30 Ru1 P3 88.7(2)
P1 Ru1 P3 96.62(7)
C32 P1 C44 102.3(3)
C32 P1 C38 101.4(3)
C44 P1 C38 104.7(3)
C32 P1 Ru1 114.8(2)
C44 P1 Ru1 121.2(2)
C38 P1 Ru1 110.3(2)
C62 P3 C56 98.4(3)
C62 P3 C50 106.3(3)
C56 P3 C50 100.9(3)
C62 P3 Ru1 122.5(3)
C56 P3 Ru1 113.8(3)
C50 P3 Ru1 112.1(3)
F1 B1 C21 107.1(6)
F1 B1 C12 105.2(6)
C21 B1 C12 113.1(5)
F1 B1 C15 111.1(5)
C21 B1 C15 107.1(6)
C12 B1 C15 113.1(6)
C2 C1 Ru1 167.8(6)
C1 C2 C9 118.7(6)
C1 C2 C3 123.2(6)
C9 C2 C3 118.1(6)
C8 C3 C4 117.7(6)
C8 C3 C2 121.9(5)
C4 C3 C2 120.4(6)
C5 C4 C3 120.7(7)
C4 C5 C6 120.2(8)
C7 C6 C5 118.8(8)
C6 C7 C8 121.0(9)
C3 C8 C7 121.7(8)
C14 C9 C10 113.9(6)
C14 C9 C2 123.3(7)
C10 C9 C2 122.6(6)
C11 C10 F3 121.4(7)
C11 C10 C9 121.6(6)
F3 C10 C9 117.0(6)
C10 C11 F2 116.2(6)
C10 C11 C12 126.5(7)
F2 C11 C12 117.3(6)
C13 C12 C11 111.3(6)
C13 C12 B1 127.0(6)
C11 C12 B1 121.5(6)
F5 C13 C14 114.7(7)
F5 C13 C12 121.2(6)
C14 C13 C12 124.1(6)
F4 C14 C13 119.6(6)
F4 C14 C9 117.9(6)
C13 C14 C9 122.6(7)
C16 C15 C20 112.9(6)
C16 C15 B1 121.2(6)
C20 C15 B1 125.7(7)
C17 C16 C15 125.9(6)
C17 C16 F6 115.9(7)
C15 C16 F6 118.2(6)
F7 C17 C16 122.0(7)
F7 C17 C18 120.0(6)
C16 C17 C18 118.0(7)
C19 C18 F8 122.2(6)
C19 C18 C17 118.6(6)
F8 C18 C17 119.1(7)
C18 C19 F9 119.3(6)
C18 C19 C20 121.2(6)
F9 C19 C20 119.5(7)
F10 C20 C19 116.1(6)
F10 C20 C15 120.4(6)
C19 C20 C15 123.5(7)
C22 C21 C26 113.7(6)
C22 C21 B1 126.7(7)
C26 C21 B1 119.7(6)
F11 C22 C21 122.8(6)
F11 C22 C23 113.8(6)
C21 C22 C23 123.4(8)
F12 C23 C24 119.9(6)
F12 C23 C22 121.1(8)
C24 C23 C22 118.9(7)
F13 C24 C23 120.4(7)
F13 C24 C25 119.0(8)
C23 C24 C25 120.6(7)
F14 C25 C24 120.7(7)
F14 C25 C26 122.2(7)
C24 C25 C26 117.1(7)
F15 C26 C21 119.0(6)
F15 C26 C25 114.8(7)
C21 C26 C25 126.2(7)
C31 C27 C28 107.6(7)
C31 C27 Ru1 72.8(5)
C28 C27 Ru1 70.9(4)
C29 C28 C27 107.9(7)
C29 C28 Ru1 73.6(5)
C27 C28 Ru1 72.1(4)
C30 C29 C28 109.2(6)
C30 C29 Ru1 72.9(4)
C28 C29 Ru1 69.8(4)
C29 C30 C31 106.8(7)
C29 C30 Ru1 71.4(4)
C31 C30 Ru1 70.6(4)
C27 C31 C30 108.4(6)
C27 C31 Ru1 70.7(4)
C30 C31 Ru1 72.7(4)
C37 C32 C33 116.8(7)
C37 C32 P1 120.6(6)
C33 C32 P1 122.3(5)
C34 C33 C32 120.9(6)
C33 C34 C35 122.2(7)
C34 C35 C36 118.2(7)
C37 C36 C35 119.8(7)
C36 C37 C32 121.9(7)
C39 C38 C43 118.6(7)
C39 C38 P1 121.5(6)
C43 C38 P1 119.7(6)
C40 C39 C38 120.1(8)
C41 C40 C39 120.7(9)
C40 C41 C42 120.6(8)
C41 C42 C43 119.1(8)
C42 C43 C38 120.7(9)
C49 C44 C45 119.0(7)
C49 C44 P1 117.4(5)
C45 C44 P1 123.6(6)
C46 C45 C44 119.6(7)
C47 C46 C45 121.0(7)
C46 C47 C48 120.2(8)
C49 C48 C47 119.0(8)
C44 C49 C48 121.3(7)
C51 C50 C55 120.2(7)
C51 C50 P3 118.1(6)
C55 C50 P3 121.6(6)
C50 C51 C52 120.9(8)
C53 C52 C51 118.1(8)
C54 C53 C52 121.8(8)
C53 C54 C55 121.0(9)
C50 C55 C54 117.8(8)
C61 C56 C57 117.3(6)
C61 C56 P3 119.4(6)
C57 C56 P3 122.7(5)
C58 C57 C56 122.1(7)
C57 C58 C59 119.3(8)
C60 C59 C58 119.7(7)
C61 C60 C59 120.8(8)
C60 C61 C56 120.7(8)
C63 C62 C67 117.0(7)
C63 C62 P3 121.8(5)
C67 C62 P3 120.7(6)
C64 C63 C62 121.1(7)
C63 C64 C65 120.6(8)
C66 C65 C64 118.3(8)
C67 C66 C65 121.2(8)
C66 C67 C62 121.6(7)
C69 C68 C73 117.2(13)
C68 C69 C70 120.9(14)
C71 C70 C69 117.2(13)
C72 C71 C70 124.7(15)
C71 C72 C73 117.8(13)
C72 C73 C68 121.4(12)

loop_
_geom_bond_atom_site_label_1
_geom_bond_atom_site_label_2
_geom_bond_distance
Ru1 C1 1.835(6)
Ru1 C28 2.228(8)
Ru1 C27 2.243(8)
Ru1 C31 2.269(6)
Ru1 C29 2.277(7)
Ru1 C30 2.297(7)
Ru1 P1 2.3623(16)
Ru1 P3 2.367(2)
P1 C32 1.816(7)
P1 C44 1.819(7)
P1 C38 1.828(7)
P3 C62 1.821(8)
P3 C56 1.827(7)
P3 C50 1.834(7)
F1 B1 1.420(10)
F2 C11 1.360(8)
F3 C10 1.348(7)
F4 C14 1.353(8)
F5 C13 1.356(7)
F6 C16 1.376(7)
F7 C17 1.340(9)
F8 C18 1.351(8)
F9 C19 1.359(7)
F10 C20 1.347(8)
F11 C22 1.339(9)
F12 C23 1.333(8)
F13 C24 1.357(8)
F14 C25 1.327(9)
F15 C26 1.368(8)
B1 C21 1.654(10)
B1 C12 1.655(11)
B1 C15 1.657(10)
C1 C2 1.346(9)
C2 C9 1.483(9)
C2 C3 1.496(8)
C3 C8 1.335(10)
C3 C4 1.3950(2)
C4 C5 1.363(11)
C5 C6 1.3950(2)
C6 C7 1.320(12)
C7 C8 1.3950(2)
C9 C14 1.392(9)
C9 C10 1.397(10)
C10 C11 1.345(10)
C11 C12 1.393(9)
C12 C13 1.385(10)
C13 C14 1.381(10)
C15 C16 1.375(10)
C15 C20 1.394(9)
C16 C17 1.364(10)
C17 C18 1.399(10)
C18 C19 1.345(11)
C19 C20 1.364(10)
C21 C22 1.369(9)
C21 C26 1.376(11)
C22 C23 1.409(10)
C23 C24 1.364(12)
C24 C25 1.375(11)
C25 C26 1.383(10)
C27 C31 1.414(11)
C27 C28 1.418(9)
C28 C29 1.416(11)
C29 C30 1.401(10)
C30 C31 1.438(10)
C32 C37 1.399(9)
C32 C33 1.401(10)
C33 C34 1.355(10)
C34 C35 1.380(9)
C35 C36 1.390(11)
C36 C37 1.378(11)
C38 C39 1.386(11)
C38 C43 1.401(10)
C39 C40 1.381(11)
C40 C41 1.372(12)
C41 C42 1.373(13)
C42 C43 1.393(11)
C44 C49 1.386(10)
C44 C45 1.402(9)
C45 C46 1.386(11)
C46 C47 1.370(12)
C47 C48 1.396(10)
C48 C49 1.386(11)
C50 C51 1.381(11)
C50 C55 1.393(11)
C51 C52 1.406(10)
C52 C53 1.381(14)
C53 C54 1.341(13)
C54 C55 1.422(10)
C56 C61 1.398(9)
C56 C57 1.406(10)
C57 C58 1.373(10)
C58 C59 1.391(12)
C59 C60 1.385(12)
C60 C61 1.380(10)
C62 C63 1.384(11)
C62 C67 1.413(9)
C63 C64 1.381(11)
C64 C65 1.396(11)
C65 C66 1.378(12)
C66 C67 1.354(11)
C68 C69 1.39500(19)
C68 C73 1.420(16)
C69 C70 1.398(18)
C70 C71 1.3950(2)
C71 C72 1.318(19)
C72 C73 1.3950(2)
